data_7057910
loop_
_publ_author_name
'Smirnov, Andrey S.'
'Martins, Lu\'isa M. D. R. S.'
'Nikolaev, Dmitriy N.'
'Manzhos, Roman A.'
'Gurzhiy, Vlad V.'
'Krivenko, Alexander G.'
'Nikolaenko, Kirill O.'
'Belyakov, Alexander V.'
'Garabadzhiu, Alexander V.'
'Davidovich, Pavel B.'

_publ_section_title
;
 Structure and catalytic properties of novel copper isatin Schiff base
 complexes
;
_journal_issue 1
_journal_name_full 'New Journal of Chemistry'
_journal_page_first 188
_journal_paper_doi 10.1039/C8NJ02718H
_journal_volume 43
_journal_year 2019
_chemical_formula_moiety 'C34 H32 Cu2 I2 N4 O2'
_chemical_formula_sum 'C34 H32 Cu2 I2 N4 O2'
_chemical_formula_weight 909.51
_space_group_crystal_system monoclinic
_space_group_IT_number 15
_space_group_name_Hall '-C 2yc'
_space_group_name_H-M_alt 'C 1 2/c 1'
_symmetry_space_group_name_Hall '-C 2yc'
_symmetry_space_group_name_H-M 'C 1 2/c 1'
_atom_sites_solution_hydrogens geom
_atom_sites_solution_primary direct
_audit_creation_date 2016-03-18
_audit_creation_method
;
Olex2 1.2
(compiled 2016.02.19 svn.r3266 for OlexSys, GUI svn.r5155)
;
_audit_update_record
;
2017-03-19 deposited with the CCDC.
2018-10-29 downloaded from the CCDC.
;
_cell_angle_alpha 90
_cell_angle_beta 93.2951(13)
_cell_angle_gamma 90
_cell_formula_units_Z 4
_cell_length_a 27.2980(4)
_cell_length_b 8.22746(15)
_cell_length_c 14.3942(3)
_cell_measurement_reflns_used 10696
_cell_measurement_temperature 100(2)
_cell_measurement_theta_max 75.2940
_cell_measurement_theta_min 5.5730
_cell_volume 3227.49(10)
_computing_cell_refinement
;
CrysAlisPro, Agilent Technologies,
Version 1.171.37.35 (release 13-08-2014 CrysAlis171 .NET)
(compiled Aug 13 2014,18:06:01)
;
_computing_data_collection
;
CrysAlisPro, Agilent Technologies,
Version 1.171.37.35 (release 13-08-2014 CrysAlis171 .NET)
(compiled Aug 13 2014,18:06:01)
;
_computing_data_reduction
;
CrysAlisPro, Agilent Technologies,
Version 1.171.37.35 (release 13-08-2014 CrysAlis171 .NET)
(compiled Aug 13 2014,18:06:01)
;
_computing_molecular_graphics 'Olex2 (Dolomanov et al., 2009)'
_computing_publication_material 'Olex2 (Dolomanov et al., 2009)'
_computing_structure_refinement 'ShelXL (Sheldrick, 2015)'
_computing_structure_solution 'ShelXS (Sheldrick, 2008)'
_diffrn_ambient_environment N~2~
_diffrn_ambient_temperature 100(2)
_diffrn_detector 'CCD plate'
_diffrn_detector_area_resol_mean 10.3829
_diffrn_detector_type Atlas
_diffrn_measured_fraction_theta_full 1.000
_diffrn_measured_fraction_theta_max 1.000
_diffrn_measurement_details
;
#__ type_ start__ end____ width___ exp.time_
  1 omega  -35.00   15.00   1.0000    5.0000
omega____ theta____ kappa____ phi______ frames
    -      -41.3104   38.0000  -60.0000 50

#__ type_ start__ end____ width___ exp.time_
  2 omega  -42.00   28.00   1.0000    5.0000
omega____ theta____ kappa____ phi______ frames
    -      -41.3104   38.0000 -120.0000 70

#__ type_ start__ end____ width___ exp.time_
  3 omega  -46.00   33.00   1.0000    5.0000
omega____ theta____ kappa____ phi______ frames
    -      -41.3104   38.0000    0.0000 79

#__ type_ start__ end____ width___ exp.time_
  4 omega  -60.00  -16.00   1.0000    5.0000
omega____ theta____ kappa____ phi______ frames
    -      -41.3104   77.0000   90.0000 44

#__ type_ start__ end____ width___ exp.time_
  5 omega   94.00  119.00   1.0000    5.0000
omega____ theta____ kappa____ phi______ frames
    -       41.3104  178.0000 -120.0000 25

#__ type_ start__ end____ width___ exp.time_
  6 omega  105.00  173.00   1.0000   12.5000
omega____ theta____ kappa____ phi______ frames
    -      112.0000   61.0000  -60.0000 68

#__ type_ start__ end____ width___ exp.time_
  7 omega  137.00  177.00   1.0000   12.5000
omega____ theta____ kappa____ phi______ frames
    -      112.0000   30.0000  -90.0000 40

#__ type_ start__ end____ width___ exp.time_
  8 omega  105.00  135.00   1.0000   12.5000
omega____ theta____ kappa____ phi______ frames
    -      112.0000   30.0000  -60.0000 30

#__ type_ start__ end____ width___ exp.time_
  9 omega   97.00  130.00   1.0000   12.5000
omega____ theta____ kappa____ phi______ frames
    -      112.0000   30.0000  -90.0000 33

#__ type_ start__ end____ width___ exp.time_
 10 omega   88.00  113.00   1.0000   12.5000
omega____ theta____ kappa____ phi______ frames
    -      112.0000   45.0000  -60.0000 25

#__ type_ start__ end____ width___ exp.time_
 11 omega   98.00  178.00   1.0000   12.5000
omega____ theta____ kappa____ phi______ frames
    -      112.0000   61.0000 -180.0000 80

#__ type_ start__ end____ width___ exp.time_
 12 omega  109.00  136.00   1.0000   12.5000
omega____ theta____ kappa____ phi______ frames
    -      112.0000  -61.0000 -180.0000 27

#__ type_ start__ end____ width___ exp.time_
 13 omega   64.00   98.00   1.0000   12.5000
omega____ theta____ kappa____ phi______ frames
    -      112.0000  -61.0000 -180.0000 34

#__ type_ start__ end____ width___ exp.time_
 14 omega   61.00   87.00   1.0000   12.5000
omega____ theta____ kappa____ phi______ frames
    -      112.0000  -45.0000  -90.0000 26

#__ type_ start__ end____ width___ exp.time_
 15 omega   51.00   80.00   1.0000   12.5000
omega____ theta____ kappa____ phi______ frames
    -      112.0000  -95.0000  -60.0000 29

#__ type_ start__ end____ width___ exp.time_
 16 omega   56.00  103.00   1.0000   12.5000
omega____ theta____ kappa____ phi______ frames
    -      112.0000  -77.0000    0.0000 47

#__ type_ start__ end____ width___ exp.time_
 17 omega  105.00  131.00   1.0000   12.5000
omega____ theta____ kappa____ phi______ frames
    -      112.0000  -77.0000   60.0000 26

#__ type_ start__ end____ width___ exp.time_
 18 omega   69.00   95.00   1.0000   12.5000
omega____ theta____ kappa____ phi______ frames
    -      112.0000  -45.0000    0.0000 26

#__ type_ start__ end____ width___ exp.time_
 19 omega   60.00   92.00   1.0000   12.5000
omega____ theta____ kappa____ phi______ frames
    -      112.0000  -77.0000   60.0000 32

#__ type_ start__ end____ width___ exp.time_
 20 omega   57.00   93.00   1.0000   12.5000
omega____ theta____ kappa____ phi______ frames
    -      112.0000  -61.0000   60.0000 36

#__ type_ start__ end____ width___ exp.time_
 21 omega   50.00   81.00   1.0000   12.5000
omega____ theta____ kappa____ phi______ frames
    -      112.0000  -30.0000    0.0000 31

#__ type_ start__ end____ width___ exp.time_
 22 omega   63.00   88.00   1.0000   12.5000
omega____ theta____ kappa____ phi______ frames
    -      112.0000   15.0000   60.0000 25

#__ type_ start__ end____ width___ exp.time_
 23 omega   86.00  111.00   1.0000   12.5000
omega____ theta____ kappa____ phi______ frames
    -      112.0000   61.0000  120.0000 25

#__ type_ start__ end____ width___ exp.time_
 24 omega  128.00  154.00   1.0000   12.5000
omega____ theta____ kappa____ phi______ frames
    -      112.0000   45.0000  150.0000 26

#__ type_ start__ end____ width___ exp.time_
 25 omega  129.00  159.00   1.0000   12.5000
omega____ theta____ kappa____ phi______ frames
    -      112.0000  125.0000  150.0000 30

#__ type_ start__ end____ width___ exp.time_
 26 omega  102.00  167.00   1.0000   12.5000
omega____ theta____ kappa____ phi______ frames
    -      112.0000  125.0000  120.0000 65

#__ type_ start__ end____ width___ exp.time_
 27 omega   44.00   84.00   1.0000   12.5000
omega____ theta____ kappa____ phi______ frames
    -      112.0000  -30.0000   30.0000 40

#__ type_ start__ end____ width___ exp.time_
 28 omega   50.00   75.00   1.0000   12.5000
omega____ theta____ kappa____ phi______ frames
    -      112.0000  -45.0000   90.0000 25

#__ type_ start__ end____ width___ exp.time_
 29 omega   40.00   85.00   1.0000   12.5000
omega____ theta____ kappa____ phi______ frames
    -      112.0000  -26.0000  139.0000 45

#__ type_ start__ end____ width___ exp.time_
 30 omega   39.00   64.00   1.0000   12.5000
omega____ theta____ kappa____ phi______ frames
    -      112.0000  -30.0000   90.0000 25

#__ type_ start__ end____ width___ exp.time_
 31 omega   33.00  106.00   1.0000   12.5000
omega____ theta____ kappa____ phi______ frames
    -      112.0000  -95.0000   60.0000 73

#__ type_ start__ end____ width___ exp.time_
 32 omega   42.00   67.00   1.0000   12.5000
omega____ theta____ kappa____ phi______ frames
    -      112.0000  -30.0000 -120.0000 25

#__ type_ start__ end____ width___ exp.time_
 33 omega   48.00   95.00   1.0000   12.5000
omega____ theta____ kappa____ phi______ frames
    -      112.0000  -45.0000 -180.0000 47

#__ type_ start__ end____ width___ exp.time_
 34 omega  -70.00  -10.00   1.0000    5.0000
omega____ theta____ kappa____ phi______ frames
    -      -41.3104  -77.0000  -90.0000 60

#__ type_ start__ end____ width___ exp.time_
 35 omega -114.00  -88.00   1.0000    5.0000
omega____ theta____ kappa____ phi______ frames
    -      -41.3104  -77.0000  -90.0000 26

#__ type_ start__ end____ width___ exp.time_
 36 omega  -46.00  -13.00   1.0000    5.0000
omega____ theta____ kappa____ phi______ frames
    -      -41.3104  -57.0000   60.0000 33

#__ type_ start__ end____ width___ exp.time_
 37 omega  -69.00  -13.00   1.0000    5.0000
omega____ theta____ kappa____ phi______ frames
    -      -41.3104  -57.0000  -60.0000 56

#__ type_ start__ end____ width___ exp.time_
 38 omega  -53.00  -13.00   1.0000    5.0000
omega____ theta____ kappa____ phi______ frames
    -      -41.3104  -57.0000    0.0000 40

#__ type_ start__ end____ width___ exp.time_
 39 omega  -42.00  -11.00   1.0000    5.0000
omega____ theta____ kappa____ phi______ frames
    -      -41.3104  -77.0000  -30.0000 31

#__ type_ start__ end____ width___ exp.time_
 40 omega   82.00  109.00   1.0000   12.5000
omega____ theta____ kappa____ phi______ frames
    -      112.0000   72.0000   77.2249 27

#__ type_ start__ end____ width___ exp.time_
 41 omega   84.00  113.00   1.0000   12.5000
omega____ theta____ kappa____ phi______ frames
    -      112.0000   56.0000  107.7438 29

#__ type_ start__ end____ width___ exp.time_
 42 omega   85.00  133.00   1.0000   12.5000
omega____ theta____ kappa____ phi______ frames
    -      112.0000   50.0000   57.6670 48

#__ type_ start__ end____ width___ exp.time_
 43 omega   80.00  105.00   1.0000   12.5000
omega____ theta____ kappa____ phi______ frames
    -      112.0000   77.0000   90.0000 25

#__ type_ start__ end____ width___ exp.time_
 44 omega   79.00  105.00   1.0000   12.5000
omega____ theta____ kappa____ phi______ frames
    -      112.0000   77.0000    0.0000 26

#__ type_ start__ end____ width___ exp.time_
 45 omega  129.00  160.00   1.0000   12.5000
omega____ theta____ kappa____ phi______ frames
    -      112.0000   77.0000    0.0000 31

#__ type_ start__ end____ width___ exp.time_
 46 omega  143.00  169.00   1.0000   12.5000
omega____ theta____ kappa____ phi______ frames
    -      112.0000   30.0000  120.0000 26

#__ type_ start__ end____ width___ exp.time_
 47 omega   83.00  134.00   1.0000   12.5000
omega____ theta____ kappa____ phi______ frames
    -      112.0000   61.0000   30.0000 51

#__ type_ start__ end____ width___ exp.time_
 48 omega  125.00  155.00   1.0000   12.5000
omega____ theta____ kappa____ phi______ frames
    -      112.0000  -15.0000   60.0000 30

#__ type_ start__ end____ width___ exp.time_
 49 omega   84.00  111.00   1.0000   12.5000
omega____ theta____ kappa____ phi______ frames
    -      112.0000   55.0000  106.8643 27

#__ type_ start__ end____ width___ exp.time_
 50 omega   79.00  110.00   1.0000   12.5000
omega____ theta____ kappa____ phi______ frames
    -      112.0000   77.0000   60.0000 31

#__ type_ start__ end____ width___ exp.time_
 51 omega   79.00  105.00   1.0000   12.5000
omega____ theta____ kappa____ phi______ frames
    -      112.0000   77.0000  -30.0000 26

#__ type_ start__ end____ width___ exp.time_
 52 omega   79.00  127.00   1.0000   12.5000
omega____ theta____ kappa____ phi______ frames
    -      112.0000   77.0000   30.0000 48

#__ type_ start__ end____ width___ exp.time_
 53 omega   87.00  131.00   1.0000   12.5000
omega____ theta____ kappa____ phi______ frames
    -      112.0000   45.0000  -30.0000 44

#__ type_ start__ end____ width___ exp.time_
 54 omega   88.00  136.00   1.0000   12.5000
omega____ theta____ kappa____ phi______ frames
    -      112.0000   30.0000   90.0000 48

#__ type_ start__ end____ width___ exp.time_
 55 omega   44.00   70.00   1.0000   12.5000
omega____ theta____ kappa____ phi______ frames
    -      112.0000  -30.0000  120.0000 26

#__ type_ start__ end____ width___ exp.time_
 56 omega   34.00   84.00   1.0000   12.5000
omega____ theta____ kappa____ phi______ frames
    -      112.0000  -15.0000   60.0000 50

#__ type_ start__ end____ width___ exp.time_
 57 omega   86.00  112.00   1.0000   12.5000
omega____ theta____ kappa____ phi______ frames
    -      112.0000   45.0000    0.0000 26

#__ type_ start__ end____ width___ exp.time_
 58 omega   86.00  177.00   1.0000   12.5000
omega____ theta____ kappa____ phi______ frames
    -      112.0000   45.0000   30.0000 91

#__ type_ start__ end____ width___ exp.time_
 59 omega   86.00  116.00   1.0000   12.5000
omega____ theta____ kappa____ phi______ frames
    -      112.0000   30.0000  120.0000 30

#__ type_ start__ end____ width___ exp.time_
 60 omega  117.00  143.00   1.0000   12.5000
omega____ theta____ kappa____ phi______ frames
    -      112.0000   61.0000    0.0000 26

#__ type_ start__ end____ width___ exp.time_
 61 omega   84.00  110.00   1.0000   12.5000
omega____ theta____ kappa____ phi______ frames
    -      112.0000   61.0000  -30.0000 26

#__ type_ start__ end____ width___ exp.time_
 62 omega   84.00  109.00   1.0000   12.5000
omega____ theta____ kappa____ phi______ frames
    -      112.0000   61.0000   60.0000 25

#__ type_ start__ end____ width___ exp.time_
 63 omega  118.00  154.00   1.0000   12.5000
omega____ theta____ kappa____ phi______ frames
    -      112.0000  125.0000   30.0000 36

#__ type_ start__ end____ width___ exp.time_
 64 omega   87.00  113.00   1.0000   12.5000
omega____ theta____ kappa____ phi______ frames
    -      112.0000   45.0000   90.0000 26

#__ type_ start__ end____ width___ exp.time_
 65 omega   83.00  112.00   1.0000   12.5000
omega____ theta____ kappa____ phi______ frames
    -      112.0000   61.0000    0.0000 29

#__ type_ start__ end____ width___ exp.time_
 66 omega   62.00   88.00   1.0000   12.5000
omega____ theta____ kappa____ phi______ frames
    -      112.0000  -32.0000   34.4067 26

#__ type_ start__ end____ width___ exp.time_
 67 omega   87.00  112.00   1.0000   12.5000
omega____ theta____ kappa____ phi______ frames
    -      112.0000   45.0000   60.0000 25
;
_diffrn_measurement_device 'four-circle diffractometer'
_diffrn_measurement_device_type 'SuperNova, Dual, Cu at zero, Atlas'
_diffrn_measurement_method '\w scans'
_diffrn_orient_matrix_UB_11 -0.0048364000
_diffrn_orient_matrix_UB_12 -0.0481543000
_diffrn_orient_matrix_UB_13 -0.1035764000
_diffrn_orient_matrix_UB_21 0.0549984000
_diffrn_orient_matrix_UB_22 -0.0430502000
_diffrn_orient_matrix_UB_23 0.0033437000
_diffrn_orient_matrix_UB_31 -0.0121520000
_diffrn_orient_matrix_UB_32 -0.1757050000
_diffrn_orient_matrix_UB_33 0.0275469000
_diffrn_radiation_monochromator mirror
_diffrn_radiation_probe x-ray
_diffrn_radiation_type CuK\a
_diffrn_radiation_wavelength 1.54184
_diffrn_reflns_av_R_equivalents 0.0676
_diffrn_reflns_av_unetI/netI 0.0318
_diffrn_reflns_Laue_measured_fraction_full 1.000
_diffrn_reflns_Laue_measured_fraction_max 1.000
_diffrn_reflns_limit_h_max 33
_diffrn_reflns_limit_h_min -33
_diffrn_reflns_limit_k_max 9
_diffrn_reflns_limit_k_min -10
_diffrn_reflns_limit_l_max 17
_diffrn_reflns_limit_l_min -17
_diffrn_reflns_number 23592
_diffrn_reflns_point_group_measured_fraction_full 1.000
_diffrn_reflns_point_group_measured_fraction_max 1.000
_diffrn_reflns_theta_full 67.684
_diffrn_reflns_theta_max 72.493
_diffrn_reflns_theta_min 3.243
_diffrn_source 'sealed X-ray tube'
_diffrn_source_type 'SuperNova (Cu) X-ray Source'
_exptl_absorpt_coefficient_mu 16.944
_exptl_absorpt_correction_T_max 1.00000
_exptl_absorpt_correction_T_min 0.22793
_exptl_absorpt_correction_type multi-scan
_exptl_absorpt_process_details
;
CrysAlisPro, Agilent Technologies,
Version 1.171.37.35 (release 13-08-2014 CrysAlis171 .NET)
(compiled Aug 13 2014,18:06:01)
Empirical absorption correction using spherical harmonics,
 implemented in SCALE3 ABSPACK scaling algorithm.
;
_exptl_crystal_colour 'dark red'
_exptl_crystal_density_diffrn 1.872
_exptl_crystal_description lamina
_exptl_crystal_F_000 1776
_exptl_crystal_size_max 0.28
_exptl_crystal_size_mid 0.12
_exptl_crystal_size_min 0.02
_refine_diff_density_max 1.616
_refine_diff_density_min -1.544
_refine_diff_density_rms 0.174
_refine_ls_extinction_method none
_refine_ls_goodness_of_fit_ref 1.065
_refine_ls_hydrogen_treatment constr
_refine_ls_matrix_type full
_refine_ls_number_parameters 202
_refine_ls_number_reflns 3212
_refine_ls_number_restraints 0
_refine_ls_restrained_S_all 1.065
_refine_ls_R_factor_all 0.0373
_refine_ls_R_factor_gt 0.0354
_refine_ls_shift/su_max 0.000
_refine_ls_shift/su_mean 0.000
_refine_ls_structure_factor_coef Fsqd
_refine_ls_weighting_details 'w=1/[\s^2^(Fo^2^)+(0.0769P)^2^+0.3698P] where P=(Fo^2^+2Fc^2^)/3'
_refine_ls_weighting_scheme calc
_refine_ls_wR_factor_gt 0.0978
_refine_ls_wR_factor_ref 0.1004
_reflns_Friedel_coverage 0.000
_reflns_number_gt 3041
_reflns_number_total 3212
_reflns_threshold_expression 'I > 2\s(I)'
_cod_data_source_file c8nj02718h2.cif
_cod_data_source_block xrd_21
_cod_depositor_comments 'Adding full bibliography for 7057891--7057914.cif.'
_cod_original_cell_volume 3227.49(9)
_cod_database_code 7057910
_shelxl_version_number 2013-4
_shelx_space_group_comment
;
The symmetry employed for this shelxl refinement is uniquely defined
by the following loop, which should always be used as a source of
symmetry information in preference to the above space-group names.
They are only intended as comments.
;
_reflns_odcompleteness_completeness 94.26
_reflns_odcompleteness_iscentric 1
_reflns_odcompleteness_theta 80.95
_olex2_refinement_description
;
1. Fixed Uiso
 At 1.2 times of:
  All C(H) groups
 At 1.5 times of:
  All C(H,H,H) groups
2.a Aromatic/amide H refined with riding coordinates:
 C6(H6), C7(H7), C8(H8), C9(H9), C15(H15), C16(H16), C17(H17)
2.b Idealised Me refined as rotating group:
 C10(H10A,H10B,H10C), C21(H21A,H21B,H21C), C22(H22B,H22A,H22C)
;

loop_
_space_group_symop_operation_xyz
'x, y, z'
'-x, y, -z+1/2'
'x+1/2, y+1/2, z'
'-x+1/2, y+1/2, -z+1/2'
'-x, -y, -z'
'x, -y, z-1/2'
'-x+1/2, -y+1/2, -z'
'x+1/2, -y+1/2, z-1/2'

loop_
_atom_site_label
_atom_site_type_symbol
_atom_site_fract_x
_atom_site_fract_y
_atom_site_fract_z
_atom_site_U_iso_or_equiv
_atom_site_adp_type
_atom_site_occupancy
_atom_site_site_symmetry_order
_atom_site_calc_flag
_atom_site_refinement_flags_posn
N1 N 0.16649(9) -0.2243(4) 0.28411(19) 0.0183(5) Uani 1 1 d .
C2 C 0.18250(12) -0.1106(4) 0.3459(2) 0.0178(6) Uani 1 1 d .
C3 C 0.14801(11) -0.1142(4) 0.4247(2) 0.0162(6) Uani 1 1 d .
C4 C 0.11038(11) -0.2344(4) 0.3989(2) 0.0172(6) Uani 1 1 d .
C5 C 0.12374(11) -0.3003(4) 0.3136(2) 0.0180(6) Uani 1 1 d .
C6 C 0.09783(14) -0.4249(4) 0.2691(3) 0.0217(7) Uani 1 1 d .
H6 H 0.1071 -0.4672 0.2128 0.026 Uiso 1 1 calc R
C7 C 0.05723(12) -0.4837(5) 0.3127(3) 0.0239(7) Uani 1 1 d .
H7 H 0.0391 -0.5684 0.2850 0.029 Uiso 1 1 calc R
C8 C 0.04288(14) -0.4196(4) 0.3965(3) 0.0248(8) Uani 1 1 d .
H8 H 0.0153 -0.4609 0.4232 0.030 Uiso 1 1 calc R
C9 C 0.06939(11) -0.2947(4) 0.4406(3) 0.0214(7) Uani 1 1 d .
H9 H 0.0600 -0.2524 0.4968 0.026 Uiso 1 1 calc R
C10 C 0.19149(12) -0.2718(4) 0.2016(2) 0.0228(7) Uani 1 1 d .
H10A H 0.2036 -0.3808 0.2091 0.034 Uiso 1 1 calc GR
H10B H 0.2184 -0.1992 0.1932 0.034 Uiso 1 1 calc GR
H10C H 0.1689 -0.2666 0.1480 0.034 Uiso 1 1 calc GR
O11 O 0.21824(8) -0.0212(3) 0.34346(17) 0.0185(4) Uani 1 1 d .
N12 N 0.15779(9) -0.0220(3) 0.4952(2) 0.0165(5) Uani 1 1 d .
C13 C 0.12655(11) -0.0308(4) 0.5723(2) 0.0169(6) Uani 1 1 d .
C14 C 0.14113(11) -0.1300(4) 0.6481(2) 0.0180(6) Uani 1 1 d .
C15 C 0.11052(12) -0.1389(4) 0.7223(2) 0.0190(6) Uani 1 1 d .
H15 H 0.1193 -0.2039 0.7734 0.023 Uiso 1 1 calc R
C16 C 0.06674(12) -0.0509(5) 0.7203(3) 0.0216(7) Uani 1 1 d .
H16 H 0.0461 -0.0601 0.7692 0.026 Uiso 1 1 calc R
C17 C 0.05404(12) 0.0496(4) 0.6462(3) 0.0205(7) Uani 1 1 d .
H17 H 0.0254 0.1106 0.6470 0.025 Uiso 1 1 calc R
C18 C 0.08338(12) 0.0620(4) 0.5697(3) 0.0184(7) Uani 1 1 d .
Cu19 Cu 0.21682(2) 0.12786(6) 0.48472(3) 0.01818(14) Uani 1 1 d .
I20 I 0.30240(2) 0.07618(2) 0.56172(2) 0.01823(12) Uani 1 1 d .
C21 C 0.06900(12) 0.1695(5) 0.4887(3) 0.0252(7) Uani 1 1 d .
H21A H 0.0970 0.2304 0.4714 0.038 Uiso 1 1 calc GR
H21B H 0.0437 0.2429 0.5056 0.038 Uiso 1 1 calc GR
H21C H 0.0571 0.1039 0.4370 0.038 Uiso 1 1 calc GR
C22 C 0.18810(12) -0.2265(4) 0.6493(2) 0.0218(7) Uani 1 1 d .
H22B H 0.1942 -0.2749 0.7096 0.033 Uiso 1 1 calc GR
H22A H 0.2148 -0.1558 0.6363 0.033 Uiso 1 1 calc GR
H22C H 0.1852 -0.3104 0.6030 0.033 Uiso 1 1 calc GR

loop_
_atom_site_aniso_label
_atom_site_aniso_U_11
_atom_site_aniso_U_22
_atom_site_aniso_U_33
_atom_site_aniso_U_23
_atom_site_aniso_U_13
_atom_site_aniso_U_12
N1 0.0150(11) 0.0214(14) 0.0189(13) 0.0010(11) 0.0059(10) 0.0014(10)
C2 0.0171(14) 0.0175(15) 0.0190(16) 0.0030(12) 0.0019(12) 0.0045(12)
C3 0.0137(13) 0.0170(14) 0.0181(16) 0.0028(12) 0.0025(11) 0.0021(12)
C4 0.0155(13) 0.0174(15) 0.0188(15) 0.0006(12) 0.0013(11) 0.0030(11)
C5 0.0128(12) 0.0199(16) 0.0215(16) 0.0022(12) 0.0026(11) 0.0024(11)
C6 0.0224(17) 0.0241(19) 0.0186(18) -0.0019(11) 0.0005(14) 0.0027(11)
C7 0.0156(14) 0.0212(18) 0.034(2) -0.0018(14) -0.0030(13) -0.0005(12)
C8 0.0157(16) 0.0214(19) 0.038(2) 0.0014(13) 0.0055(15) -0.0009(10)
C9 0.0149(14) 0.0221(17) 0.0277(18) 0.0007(13) 0.0053(12) 0.0012(12)
C10 0.0214(15) 0.0273(18) 0.0203(16) -0.0022(13) 0.0062(12) 0.0042(12)
O11 0.0136(10) 0.0205(11) 0.0222(12) 0.0008(9) 0.0071(8) -0.0017(8)
N12 0.0156(12) 0.0158(13) 0.0185(14) 0.0001(11) 0.0059(10) 0.0009(10)
C13 0.0152(13) 0.0177(15) 0.0180(16) -0.0028(12) 0.0031(11) -0.0013(12)
C14 0.0158(14) 0.0192(16) 0.0194(16) -0.0021(12) 0.0032(11) -0.0020(12)
C15 0.0208(14) 0.0178(16) 0.0187(16) 0.0014(12) 0.0034(12) -0.0014(12)
C16 0.0172(15) 0.0273(17) 0.0209(18) -0.0007(13) 0.0068(13) 0.0003(13)
C17 0.0153(15) 0.0239(16) 0.0226(18) -0.0017(13) 0.0040(12) 0.0022(12)
C18 0.0169(15) 0.0200(17) 0.0186(17) -0.0021(11) 0.0043(13) -0.0005(11)
Cu19 0.0144(2) 0.0189(3) 0.0216(3) 0.00019(19) 0.00310(18) -0.00084(16)
I20 0.01461(16) 0.01828(16) 0.02179(17) 0.00153(6) 0.00094(9) 0.00241(5)
C21 0.0176(14) 0.0324(19) 0.0264(18) 0.0046(14) 0.0076(12) 0.0086(13)
C22 0.0212(15) 0.0221(17) 0.0225(16) 0.0020(13) 0.0048(12) 0.0056(12)

loop_
_atom_type_symbol
_atom_type_description
_atom_type_scat_dispersion_real
_atom_type_scat_dispersion_imag
_atom_type_scat_source
C C 0.0181 0.0091 'International Tables Vol C Tables 4.2.6.8 and 6.1.1.4'
H H 0.0000 0.0000 'International Tables Vol C Tables 4.2.6.8 and 6.1.1.4'
Cu Cu -1.9646 0.5888 'International Tables Vol C Tables 4.2.6.8 and 6.1.1.4'
I I -0.3257 6.8362 'International Tables Vol C Tables 4.2.6.8 and 6.1.1.4'
N N 0.0311 0.0180 'International Tables Vol C Tables 4.2.6.8 and 6.1.1.4'
O O 0.0492 0.0322 'International Tables Vol C Tables 4.2.6.8 and 6.1.1.4'

loop_
_geom_angle_atom_site_label_1
_geom_angle_atom_site_label_2
_geom_angle_atom_site_label_3
_geom_angle
_geom_angle_site_symmetry_1
_geom_angle_site_symmetry_3
C2 N1 C5 110.6(3) . .
C2 N1 C10 125.1(3) . .
C5 N1 C10 124.1(3) . .
N1 C2 C3 106.8(3) . .
O11 C2 N1 128.8(3) . .
O11 C2 C3 124.3(3) . .
C4 C3 C2 106.3(3) . .
N12 C3 C2 118.1(3) . .
N12 C3 C4 135.6(3) . .
C5 C4 C3 105.6(3) . .
C9 C4 C3 134.7(3) . .
C9 C4 C5 119.6(3) . .
C4 C5 N1 110.6(3) . .
C6 C5 N1 126.8(3) . .
C6 C5 C4 122.6(3) . .
C5 C6 H6 121.7 . .
C5 C6 C7 116.6(3) . .
C7 C6 H6 121.7 . .
C6 C7 H7 119.0 . .
C6 C7 C8 122.0(3) . .
C8 C7 H7 119.0 . .
C7 C8 H8 119.6 . .
C9 C8 C7 120.7(3) . .
C9 C8 H8 119.6 . .
C4 C9 H9 120.8 . .
C8 C9 C4 118.5(3) . .
C8 C9 H9 120.8 . .
N1 C10 H10A 109.5 . .
N1 C10 H10B 109.5 . .
N1 C10 H10C 109.5 . .
H10A C10 H10B 109.5 . .
H10A C10 H10C 109.5 . .
H10B C10 H10C 109.5 . .
C2 O11 Cu19 103.5(2) . .
C3 N12 C13 118.3(3) . .
C3 N12 Cu19 115.3(2) . .
C13 N12 Cu19 126.3(2) . .
C14 C13 N12 118.4(3) . .
C14 C13 C18 122.6(3) . .
C18 C13 N12 119.1(3) . .
C13 C14 C22 121.3(3) . .
C15 C14 C13 118.1(3) . .
C15 C14 C22 120.6(3) . .
C14 C15 H15 119.8 . .
C14 C15 C16 120.4(3) . .
C16 C15 H15 119.8 . .
C15 C16 H16 119.9 . .
C17 C16 C15 120.3(3) . .
C17 C16 H16 119.9 . .
C16 C17 H17 119.3 . .
C16 C17 C18 121.5(3) . .
C18 C17 H17 119.3 . .
C13 C18 C21 121.6(3) . .
C17 C18 C13 117.1(3) . .
C17 C18 C21 121.2(3) . .
O11 Cu19 Cu19 118.38(6) . 7_556
O11 Cu19 I20 106.23(6) . 7_556
O11 Cu19 I20 103.00(6) . .
N12 Cu19 O11 78.66(10) . .
N12 Cu19 Cu19 162.55(8) . 7_556
N12 Cu19 I20 116.18(8) . 7_556
N12 Cu19 I20 124.86(8) . .
I20 Cu19 Cu19 58.092(16) . 7_556
I20 Cu19 Cu19 57.806(19) 7_556 7_556
I20 Cu19 I20 115.898(19) . 7_556
Cu19 I20 Cu19 64.101(19) . 7_556
C18 C21 H21A 109.5 . .
C18 C21 H21B 109.5 . .
C18 C21 H21C 109.5 . .
H21A C21 H21B 109.5 . .
H21A C21 H21C 109.5 . .
H21B C21 H21C 109.5 . .
C14 C22 H22B 109.5 . .
C14 C22 H22A 109.5 . .
C14 C22 H22C 109.5 . .
H22B C22 H22A 109.5 . .
H22B C22 H22C 109.5 . .
H22A C22 H22C 109.5 . .

loop_
_geom_bond_atom_site_label_1
_geom_bond_atom_site_label_2
_geom_bond_distance
_geom_bond_site_symmetry_2
N1 C2 1.347(5) .
N1 C5 1.411(4) .
N1 C10 1.457(4) .
C2 C3 1.515(4) .
C2 O11 1.224(4) .
C3 C4 1.459(4) .
C3 N12 1.282(5) .
C4 C5 1.408(5) .
C4 C9 1.392(4) .
C5 C6 1.382(5) .
C6 H6 0.9300 .
C6 C7 1.392(5) .
C7 H7 0.9300 .
C7 C8 1.394(6) .
C8 H8 0.9300 .
C8 C9 1.389(5) .
C9 H9 0.9300 .
C10 H10A 0.9600 .
C10 H10B 0.9600 .
C10 H10C 0.9600 .
O11 Cu19 2.377(2) .
N12 C13 1.440(4) .
N12 Cu19 2.041(3) .
C13 C14 1.401(5) .
C13 C18 1.403(4) .
C14 C15 1.396(5) .
C14 C22 1.508(4) .
C15 H15 0.9300 .
C15 C16 1.396(5) .
C16 H16 0.9300 .
C16 C17 1.378(5) .
C17 H17 0.9300 .
C17 C18 1.402(5) .
C18 C21 1.498(5) .
Cu19 Cu19 2.7246(10) 7_556
Cu19 I20 2.5631(5) .
Cu19 I20 2.5711(5) 7_556
I20 Cu19 2.5711(5) 7_556
C21 H21A 0.9600 .
C21 H21B 0.9600 .
C21 H21C 0.9600 .
C22 H22B 0.9600 .
C22 H22A 0.9600 .
C22 H22C 0.9600 .

loop_
_geom_torsion_atom_site_label_1
_geom_torsion_atom_site_label_2
_geom_torsion_atom_site_label_3
_geom_torsion_atom_site_label_4
_geom_torsion
N1 C2 C3 C4 -2.5(3)
N1 C2 C3 N12 175.9(3)
N1 C2 O11 Cu19 -178.2(3)
N1 C5 C6 C7 178.4(3)
C2 N1 C5 C4 0.2(4)
C2 N1 C5 C6 -178.4(3)
C2 C3 C4 C5 2.6(3)
C2 C3 C4 C9 179.3(3)
C2 C3 N12 C13 -176.9(3)
C2 C3 N12 Cu19 4.1(4)
C3 C2 O11 Cu19 0.0(4)
C3 C4 C5 N1 -1.8(4)
C3 C4 C5 C6 176.9(3)
C3 C4 C9 C8 -176.1(4)
C3 N12 C13 C14 96.1(4)
C3 N12 C13 C18 -85.1(4)
C4 C3 N12 C13 0.8(6)
C4 C3 N12 Cu19 -178.2(3)
C4 C5 C6 C7 0.0(5)
C5 N1 C2 C3 1.4(3)
C5 N1 C2 O11 179.9(3)
C5 C4 C9 C8 0.2(5)
C5 C6 C7 C8 0.7(5)
C6 C7 C8 C9 -1.0(6)
C7 C8 C9 C4 0.4(5)
C9 C4 C5 N1 -179.1(3)
C9 C4 C5 C6 -0.4(5)
C10 N1 C2 C3 -174.3(3)
C10 N1 C2 O11 4.2(6)
C10 N1 C5 C4 176.0(3)
C10 N1 C5 C6 -2.6(5)
O11 C2 C3 C4 178.9(3)
O11 C2 C3 N12 -2.7(5)
N12 C3 C4 C5 -175.4(4)
N12 C3 C4 C9 1.3(7)
N12 C13 C14 C15 -179.6(3)
N12 C13 C14 C22 -0.4(5)
N12 C13 C18 C17 180.0(3)
N12 C13 C18 C21 0.2(5)
C13 C14 C15 C16 0.0(5)
C14 C13 C18 C17 -1.3(5)
C14 C13 C18 C21 178.9(3)
C14 C15 C16 C17 -2.0(5)
C15 C16 C17 C18 2.4(6)
C16 C17 C18 C13 -0.8(5)
C16 C17 C18 C21 179.0(3)
C18 C13 C14 C15 1.7(5)
C18 C13 C14 C22 -179.2(3)
Cu19 N12 C13 C14 -85.0(4)
Cu19 N12 C13 C18 93.8(3)
C22 C14 C15 C16 -179.2(3)
